data_7006482
loop_
_publ_author_name
'Malandrino, Graziella'
'Perdicaro, Laura M. S.'
'Condorelli, Giuseppe'
'Fragal\`a, Ignazio L'
'Rossi, Patrizia'
'Dapporto, Paolo'

_publ_section_title
;
 Synthesis, characterization and application of Ni(tta)2.tmeda to MOCVD
 of nickel oxide thin films.
;
_journal_issue 8
_journal_name_full 'Dalton transactions (Cambridge, England : 2003)'
_journal_page_first 1101
_journal_page_last 1106
_journal_paper_doi 10.1039/b511317b
_journal_year 2006
_chemical_formula_moiety '(C8 H4 O2 F3 S1, -1)2, (Ni, +2), (C6 H16 N2)'
_chemical_formula_sum 'C22 H24 F6 N2 Ni O4 S2'
_chemical_formula_weight 617.26
_chemical_name_systematic
;
?
;
_space_group_IT_number 14
_symmetry_cell_setting monoclinic
_symmetry_space_group_name_Hall '-P 2ybc'
_symmetry_space_group_name_H-M 'P 1 21/c 1'
_atom_sites_solution_hydrogens geom
_atom_sites_solution_primary direct
_atom_sites_solution_secondary difmap
_audit_creation_method SHELXL-97
_cell_angle_alpha 90.00
_cell_angle_beta 92.48(2)
_cell_angle_gamma 90.00
_cell_formula_units_Z 4
_cell_length_a 11.867(7)
_cell_length_b 15.421(3)
_cell_length_c 15.174(5)
_cell_measurement_temperature 293(2)
_cell_volume 2774(2)
_computing_cell_refinement 'Nonius CAD4'
_computing_data_collection 'Nonius CAD4'
_computing_data_reduction 'Nonius CAD4'
_computing_molecular_graphics 'ORTEP-3(Farrugia, 1997)'
_computing_publication_material 'PARST97 (Nardelli, 1997)'
_computing_structure_refinement 'SHELXL-97 (Sheldrick, 1997)'
_computing_structure_solution 'SIR97 (Altomare,1994)'
_diffrn_ambient_temperature 293(2)
_diffrn_measured_fraction_theta_full 0.998
_diffrn_measured_fraction_theta_max 0.998
_diffrn_measurement_device_type 'Nonius CAD4'
_diffrn_measurement_method \q/2\q
_diffrn_radiation_monochromator graphite
_diffrn_radiation_source 'X-ray tube'
_diffrn_radiation_type MoK\a
_diffrn_radiation_wavelength 0.71069
_diffrn_reflns_av_R_equivalents 0.0871
_diffrn_reflns_av_sigmaI/netI 0.2242
_diffrn_reflns_limit_h_max 14
_diffrn_reflns_limit_h_min -14
_diffrn_reflns_limit_k_max 18
_diffrn_reflns_limit_k_min 0
_diffrn_reflns_limit_l_max 18
_diffrn_reflns_limit_l_min 0
_diffrn_reflns_number 5069
_diffrn_reflns_theta_full 24.99
_diffrn_reflns_theta_max 24.99
_diffrn_reflns_theta_min 2.51
_exptl_absorpt_coefficient_mu 0.920
_exptl_absorpt_correction_T_max 0.705
_exptl_absorpt_correction_T_min 0.617
_exptl_absorpt_correction_type 'REFDELF (WALKER and STUART, 1983)'
_exptl_crystal_density_diffrn 1.478
_exptl_crystal_density_method 'not measured'
_exptl_crystal_F_000 1264
_exptl_crystal_size_max 0.60
_exptl_crystal_size_mid 0.45
_exptl_crystal_size_min 0.38
_refine_diff_density_max 0.286
_refine_diff_density_min -0.426
_refine_diff_density_rms 0.068
_refine_ls_extinction_method none
_refine_ls_goodness_of_fit_ref 0.861
_refine_ls_matrix_type full
_refine_ls_number_parameters 339
_refine_ls_number_reflns 4870
_refine_ls_number_restraints 0
_refine_ls_restrained_S_all 0.861
_refine_ls_R_factor_all 0.2519
_refine_ls_R_factor_gt 0.0837
_refine_ls_shift/su_max 0.024
_refine_ls_shift/su_mean 0.002
_refine_ls_structure_factor_coef Fsqd
_refine_ls_weighting_details 'calc w=1/[\s^2^(Fo^2^)+(0.0468P)^2^+0.0000P] where P=(Fo^2^+2Fc^2^)/3'
_refine_ls_weighting_scheme calc
_refine_ls_wR_factor_gt 0.1426
_refine_ls_wR_factor_ref 0.1882
_reflns_number_gt 1447
_reflns_number_total 4870
_reflns_threshold_expression >2sigma(I)
_cod_data_source_file b511317b.txt
_cod_data_source_block ni(tta)2.tmed
_cod_original_sg_symbol_H-M P21/c
_cod_database_code 7006482

loop_
_symmetry_equiv_pos_as_xyz
'x, y, z'
'-x, y+1/2, -z+1/2'
'-x, -y, -z'
'x, -y-1/2, z-1/2'

loop_
_atom_site_label
_atom_site_type_symbol
_atom_site_fract_x
_atom_site_fract_y
_atom_site_fract_z
_atom_site_U_iso_or_equiv
_atom_site_adp_type
_atom_site_occupancy
_atom_site_symmetry_multiplicity
_atom_site_calc_flag
_atom_site_refinement_flags
_atom_site_disorder_assembly
_atom_site_disorder_group
Ni1 Ni 0.34168(11) 0.08724(9) 0.73784(9) 0.0639(4) Uani 1 1 d . . .
S1 S 0.1609(3) -0.0739(2) 0.4920(2) 0.1088(12) Uani 1 1 d . . .
S2 S -0.0065(3) 0.2040(2) 0.8435(3) 0.1161(14) Uani 1 1 d . . .
F1 F 0.1872(11) 0.3525(6) 0.6928(7) 0.206(5) Uani 1 1 d . . .
F2 F 0.1787(9) 0.3517(5) 0.5537(6) 0.176(4) Uani 1 1 d . . .
F3 F 0.3242(10) 0.3709(5) 0.6238(7) 0.175(5) Uani 1 1 d . . .
F4 F 0.3413(9) -0.1781(5) 0.8986(7) 0.168(4) Uani 1 1 d . . .
F5 F 0.1698(9) -0.1999(5) 0.8678(7) 0.166(4) Uani 1 1 d . . .
F6 F 0.2841(9) -0.2091(5) 0.7723(7) 0.175(4) Uani 1 1 d . . .
O1 O 0.3282(6) 0.2072(4) 0.6884(4) 0.069(2) Uani 1 1 d . . .
O2 O 0.2634(6) 0.0399(4) 0.6252(5) 0.078(2) Uani 1 1 d . . .
O3 O 0.3351(6) -0.0334(4) 0.7876(5) 0.075(2) Uani 1 1 d . . .
O4 O 0.1938(5) 0.1137(4) 0.7951(5) 0.074(2) Uani 1 1 d . . .
N1 N 0.4379(9) 0.1392(6) 0.8485(6) 0.080(3) Uani 1 1 d . . .
N2 N 0.5053(7) 0.0618(7) 0.6852(7) 0.079(3) Uani 1 1 d . . .
C1 C 0.2593(10) 0.2281(7) 0.6285(8) 0.073(3) Uani 1 1 d . . .
C2 C 0.2009(10) 0.1773(7) 0.5681(7) 0.077(3) Uani 1 1 d . . .
H2 H 0.1520 0.2040 0.5269 0.165(13) Uiso 1 1 calc R . .
C3 C 0.2122(8) 0.0858(8) 0.5658(8) 0.074(3) Uani 1 1 d . . .
C4 C 0.2311(18) 0.3205(10) 0.6220(10) 0.117(6) Uani 1 1 d . . .
C5 C 0.1670(8) 0.0345(6) 0.4868(8) 0.069(3) Uani 1 1 d . . .
C6 C 0.1294(10) 0.0675(8) 0.4065(8) 0.089(4) Uani 1 1 d . . .
H6 H 0.1298 0.1258 0.3908 0.165(13) Uiso 1 1 calc R . .
C7 C 0.0915(13) 0.0014(10) 0.3536(11) 0.131(6) Uani 1 1 d . . .
H7 H 0.0572 0.0112 0.2982 0.165(13) Uiso 1 1 calc R . .
C8 C 0.1065(11) -0.0781(10) 0.3862(9) 0.118(5) Uani 1 1 d . . .
H8 H 0.0897 -0.1289 0.3554 0.165(13) Uiso 1 1 calc R . .
C9 C 0.2533(12) -0.0663(7) 0.8182(8) 0.077(4) Uani 1 1 d . . .
C10 C 0.1525(11) -0.0297(7) 0.8415(8) 0.088(4) Uani 1 1 d . . .
H10 H 0.0988 -0.0654 0.8657 0.165(13) Uiso 1 1 calc R . .
C11 C 0.1269(9) 0.0601(8) 0.8301(7) 0.068(3) Uani 1 1 d . . .
C12 C 0.2649(14) -0.1588(10) 0.8402(13) 0.107(5) Uani 1 1 d . . .
C13 C 0.0208(9) 0.0963(8) 0.8609(7) 0.074(3) Uani 1 1 d . . .
C14 C -0.0665(10) 0.0594(9) 0.9014(8) 0.091(4) Uani 1 1 d . . .
H14 H -0.0679 0.0006 0.9150 0.165(13) Uiso 1 1 calc R . .
C15 C -0.1495(17) 0.1119(11) 0.9204(12) 0.147(8) Uani 1 1 d . . .
H15 H -0.2141 0.0931 0.9472 0.165(13) Uiso 1 1 calc R . .
C16 C -0.1332(11) 0.1943(12) 0.8980(10) 0.134(7) Uani 1 1 d . . .
H16 H -0.1818 0.2398 0.9095 0.165(13) Uiso 1 1 calc R . .
C17 C 0.3961(11) 0.2225(8) 0.8803(8) 0.111(5) Uani 1 1 d . . .
H17A H 0.3251 0.2139 0.9070 0.165(13) Uiso 1 1 calc R . .
H17B H 0.3863 0.2619 0.8316 0.165(13) Uiso 1 1 calc R . .
H17C H 0.4495 0.2462 0.9231 0.165(13) Uiso 1 1 calc R . .
C18 C 0.4449(11) 0.0797(8) 0.9244(7) 0.127(5) Uani 1 1 d . . .
H18A H 0.4992 0.1014 0.9677 0.165(13) Uiso 1 1 calc R . .
H18B H 0.4678 0.0234 0.9051 0.165(13) Uiso 1 1 calc R . .
H18C H 0.3724 0.0757 0.9498 0.165(13) Uiso 1 1 calc R . .
C19 C 0.5512(10) 0.1562(10) 0.8110(9) 0.124(6) Uani 1 1 d . . .
H19A H 0.5465 0.2070 0.7733 0.165(13) Uiso 1 1 calc R . .
H19B H 0.6063 0.1678 0.8586 0.165(13) Uiso 1 1 calc R . .
C20 C 0.5869(10) 0.0833(10) 0.7611(9) 0.122(5) Uani 1 1 d . . .
H20A H 0.5946 0.0334 0.7998 0.165(13) Uiso 1 1 calc R . .
H20B H 0.6603 0.0955 0.7383 0.165(13) Uiso 1 1 calc R . .
C21 C 0.5149(10) -0.0290(8) 0.6597(9) 0.119(5) Uani 1 1 d . . .
H21A H 0.4538 -0.0438 0.6189 0.165(13) Uiso 1 1 calc R . .
H21B H 0.5119 -0.0651 0.7111 0.165(13) Uiso 1 1 calc R . .
H21C H 0.5853 -0.0380 0.6322 0.165(13) Uiso 1 1 calc R . .
C22 C 0.5222(9) 0.1175(8) 0.6084(8) 0.115(5) Uani 1 1 d . . .
H22A H 0.5970 0.1090 0.5882 0.165(13) Uiso 1 1 calc R . .
H22B H 0.5127 0.1771 0.6247 0.165(13) Uiso 1 1 calc R . .
H22C H 0.4680 0.1028 0.5620 0.165(13) Uiso 1 1 calc R . .

loop_
_atom_site_aniso_label
_atom_site_aniso_U_11
_atom_site_aniso_U_22
_atom_site_aniso_U_33
_atom_site_aniso_U_23
_atom_site_aniso_U_13
_atom_site_aniso_U_12
Ni1 0.0610(8) 0.0697(9) 0.0610(8) 0.0097(9) 0.0015(6) -0.0018(9)
S1 0.112(3) 0.098(3) 0.116(3) -0.019(2) 0.005(2) -0.012(2)
S2 0.100(3) 0.097(3) 0.152(4) -0.008(3) 0.012(3) 0.015(2)
F1 0.374(17) 0.125(8) 0.125(8) -0.010(6) 0.075(9) 0.077(9)
F2 0.291(13) 0.091(6) 0.138(8) -0.010(6) -0.079(8) 0.055(7)
F3 0.261(12) 0.071(6) 0.188(11) 0.025(6) -0.034(10) -0.032(7)
F4 0.197(10) 0.099(6) 0.204(11) 0.032(6) -0.043(8) 0.033(6)
F5 0.186(10) 0.091(6) 0.227(10) 0.006(6) 0.077(8) -0.014(6)
F6 0.273(13) 0.087(6) 0.167(9) -0.025(6) 0.037(8) 0.033(7)
O1 0.071(5) 0.069(5) 0.066(5) 0.011(4) -0.010(4) -0.004(4)
O2 0.083(5) 0.068(5) 0.081(6) 0.017(4) -0.013(5) -0.011(4)
O3 0.073(5) 0.068(5) 0.083(6) 0.025(4) 0.006(4) -0.005(4)
O4 0.056(5) 0.069(5) 0.099(6) 0.011(4) 0.013(4) 0.004(4)
N1 0.101(8) 0.071(7) 0.068(7) 0.009(5) -0.010(6) -0.004(6)
N2 0.068(7) 0.087(8) 0.082(7) 0.009(6) 0.006(6) -0.004(5)
C1 0.088(9) 0.048(7) 0.085(9) 0.009(6) 0.023(7) 0.009(6)
C2 0.096(10) 0.056(7) 0.077(8) -0.013(6) -0.001(7) 0.009(7)
C3 0.058(7) 0.079(8) 0.086(9) -0.014(8) 0.016(6) -0.011(7)
C4 0.20(2) 0.089(12) 0.055(9) -0.008(9) -0.009(11) 0.001(12)
C5 0.063(7) 0.058(7) 0.086(9) -0.018(6) 0.001(6) 0.002(6)
C6 0.103(10) 0.093(10) 0.068(8) -0.027(7) -0.023(7) -0.004(8)
C7 0.118(13) 0.123(14) 0.147(16) -0.013(13) -0.036(11) 0.033(12)
C8 0.092(10) 0.149(14) 0.111(12) -0.088(11) -0.005(8) 0.002(11)
C9 0.109(11) 0.039(7) 0.083(9) 0.003(6) -0.001(8) 0.019(7)
C10 0.114(11) 0.054(7) 0.096(10) 0.005(7) 0.017(8) -0.001(8)
C11 0.052(7) 0.089(9) 0.063(7) -0.026(6) -0.009(6) -0.011(6)
C12 0.093(12) 0.084(11) 0.144(16) 0.008(11) 0.006(11) -0.011(10)
C13 0.060(7) 0.093(9) 0.068(7) -0.011(7) -0.010(6) 0.004(7)
C14 0.063(8) 0.129(13) 0.083(9) 0.006(8) 0.015(7) 0.015(8)
C15 0.128(16) 0.152(18) 0.161(17) -0.041(15) -0.001(13) -0.024(15)
C16 0.055(9) 0.208(18) 0.140(14) -0.092(15) 0.004(9) 0.029(12)
C17 0.156(13) 0.099(10) 0.076(9) -0.010(8) -0.017(8) 0.001(10)
C18 0.184(15) 0.124(12) 0.069(9) 0.011(10) -0.044(9) -0.013(11)
C19 0.059(9) 0.190(17) 0.123(13) -0.049(11) 0.003(9) -0.022(10)
C20 0.082(9) 0.161(14) 0.121(12) -0.026(12) -0.004(9) 0.026(10)
C21 0.111(12) 0.119(12) 0.130(13) 0.022(10) 0.040(9) 0.025(10)
C22 0.089(10) 0.162(14) 0.098(11) 0.011(10) 0.046(8) 0.014(9)

loop_
_atom_type_symbol
_atom_type_description
_atom_type_scat_dispersion_real
_atom_type_scat_dispersion_imag
_atom_type_scat_source
C C 0.0033 0.0016 'International Tables Vol C Tables 4.2.6.8 and 6.1.1.4'
H H 0.0000 0.0000 'International Tables Vol C Tables 4.2.6.8 and 6.1.1.4'
N N 0.0061 0.0033 'International Tables Vol C Tables 4.2.6.8 and 6.1.1.4'
O O 0.0106 0.0060 'International Tables Vol C Tables 4.2.6.8 and 6.1.1.4'
F F 0.0171 0.0103 'International Tables Vol C Tables 4.2.6.8 and 6.1.1.4'
S S 0.1246 0.1234 'International Tables Vol C Tables 4.2.6.8 and 6.1.1.4'
Ni Ni 0.3393 1.1124 'International Tables Vol C Tables 4.2.6.8 and 6.1.1.4'

loop_
_geom_angle_atom_site_label_1
_geom_angle_atom_site_label_2
_geom_angle_atom_site_label_3
_geom_angle
_geom_angle_site_symmetry_1
_geom_angle_site_symmetry_3
_geom_angle_publ_flag
O1 Ni1 O3 173.2(3) . . ?
O1 Ni1 O4 85.3(3) . . ?
O3 Ni1 O4 88.7(3) . . ?
O1 Ni1 O2 89.5(3) . . ?
O3 Ni1 O2 87.7(3) . . ?
O4 Ni1 O2 93.4(3) . . ?
O1 Ni1 N1 88.8(3) . . ?
O3 Ni1 N1 94.6(3) . . ?
O4 Ni1 N1 91.7(4) . . ?
O2 Ni1 N1 174.4(4) . . ?
O1 Ni1 N2 95.1(3) . . ?
O3 Ni1 N2 91.2(3) . . ?
O4 Ni1 N2 176.0(3) . . ?
O2 Ni1 N2 90.5(3) . . ?
N1 Ni1 N2 84.3(4) . . ?
C5 S1 C8 90.5(7) . . ?
C13 S2 C16 90.3(7) . . ?
C1 O1 Ni1 123.7(7) . . ?
C3 O2 Ni1 125.3(7) . . ?
C9 O3 Ni1 125.4(7) . . ?
C11 O4 Ni1 127.6(7) . . ?
C17 N1 C18 107.3(10) . . ?
C17 N1 C19 107.0(10) . . ?
C18 N1 C19 112.5(10) . . ?
C17 N1 Ni1 114.1(7) . . ?
C18 N1 Ni1 113.0(7) . . ?
C19 N1 Ni1 102.8(7) . . ?
C21 N2 C22 109.6(10) . . ?
C21 N2 C20 111.0(10) . . ?
C22 N2 C20 111.8(10) . . ?
C21 N2 Ni1 110.7(7) . . ?
C22 N2 Ni1 110.0(7) . . ?
C20 N2 Ni1 103.6(7) . . ?
O1 C1 C2 129.8(11) . . ?
O1 C1 C4 116.3(12) . . ?
C2 C1 C4 113.8(12) . . ?
C1 C2 C3 122.7(11) . . ?
O2 C3 C2 125.1(11) . . ?
O2 C3 C5 114.3(11) . . ?
C2 C3 C5 120.5(11) . . ?
F2 C4 F1 109.0(16) . . ?
F2 C4 F3 99.7(14) . . ?
F1 C4 F3 96.9(13) . . ?
F2 C4 C1 121.4(13) . . ?
F1 C4 C1 114.1(14) . . ?
F3 C4 C1 112.0(16) . . ?
C6 C5 C3 126.7(10) . . ?
C6 C5 S1 113.4(9) . . ?
C3 C5 S1 119.8(9) . . ?
C7 C6 C5 109.3(12) . . ?
C8 C7 C6 115.8(15) . . ?
C7 C8 S1 110.8(11) . . ?
O3 C9 C10 130.2(11) . . ?
O3 C9 C12 115.3(13) . . ?
C10 C9 C12 114.3(13) . . ?
C9 C10 C11 123.2(11) . . ?
O4 C11 C10 123.1(11) . . ?
O4 C11 C13 116.2(11) . . ?
C10 C11 C13 120.7(12) . . ?
F4 C12 F6 105.3(14) . . ?
F4 C12 F5 104.4(14) . . ?
F6 C12 F5 98.0(13) . . ?
F4 C12 C9 116.1(14) . . ?
F6 C12 C9 114.3(15) . . ?
F5 C12 C9 116.5(14) . . ?
C14 C13 C11 131.8(13) . . ?
C14 C13 S2 109.5(10) . . ?
C11 C13 S2 118.6(9) . . ?
C15 C14 C13 115.8(15) . . ?
C14 C15 C16 114(2) . . ?
C15 C16 S2 109.8(14) . . ?
C20 C19 N1 110.6(12) . . ?
C19 C20 N2 112.5(11) . . ?

loop_
_geom_bond_atom_site_label_1
_geom_bond_atom_site_label_2
_geom_bond_distance
_geom_bond_site_symmetry_2
_geom_bond_publ_flag
Ni1 O1 2.000(7) . ?
Ni1 O3 2.010(7) . ?
Ni1 O4 2.033(7) . ?
Ni1 O2 2.045(7) . ?
Ni1 N1 2.145(9) . ?
Ni1 N2 2.166(9) . ?
S1 C5 1.675(10) . ?
S1 C8 1.706(13) . ?
S2 C13 1.710(12) . ?
S2 C16 1.754(15) . ?
F1 C4 1.311(16) . ?
F2 C4 1.279(15) . ?
F3 C4 1.351(18) . ?
F4 C12 1.276(15) . ?
F5 C12 1.375(15) . ?
F6 C12 1.316(16) . ?
O1 C1 1.239(12) . ?
O2 C3 1.278(12) . ?
O3 C9 1.206(13) . ?
O4 C11 1.278(11) . ?
N1 C17 1.465(12) . ?
N1 C18 1.470(12) . ?
N1 C19 1.507(14) . ?
N2 C21 1.458(13) . ?
N2 C22 1.470(12) . ?
N2 C20 1.509(13) . ?
C1 C2 1.370(14) . ?
C1 C4 1.465(16) . ?
C2 C3 1.419(13) . ?
C3 C5 1.515(13) . ?
C5 C6 1.377(13) . ?
C6 C7 1.362(16) . ?
C7 C8 1.331(17) . ?
C9 C10 1.382(14) . ?
C9 C12 1.470(16) . ?
C10 C11 1.427(13) . ?
C11 C13 1.471(13) . ?
C13 C14 1.354(14) . ?
C14 C15 1.317(18) . ?
C15 C16 1.330(19) . ?
C19 C20 1.429(15) . ?
